data_1564542
loop_
_publ_author_name
'MIKURIYA, Masahiro'
'YAMAKAWA, Chihiro'
'TANABE, Kensuke'
'NUKITA, Raigo'
'YOSHIOKA, Daisuke'
'MITSUHASHI, Ryoji'
'TANAKA, Hidekazu'
'HANDA, Makoto'
'TSUBOI, Motohiro'

_publ_section_title
;
 Preparation and Crystal Structure of
 Tetrakis(\m-2,4,5-trimethoxybenzoato-\k&lt;i&gt;O&lt;/i&gt;:\k&lt;i&gt;O&lt;/i&gt;&#x2032;)bis[(methanol)copper(II)]-&lt;i&gt;N,N&lt;/i&gt;-dimethylformamide
 (1/2) in Relation to Adsorption Property for N&lt;sub&gt;2&lt;/sub&gt;
;
_journal_issue 0
_journal_name_full 'X-ray Structure Analysis Online'
_journal_page_first 35
_journal_page_last 37
_journal_paper_doi 10.2116/xraystruct.37.35
_journal_volume 37
_journal_year 2021
_chemical_formula_sum 'C48 H66 Cu2 N2 O24'
_chemical_formula_weight 1182.10
_space_group_crystal_system triclinic
_space_group_IT_number 2
_space_group_name_Hall '-P 1'
_space_group_name_H-M_alt 'P -1'
_atom_sites_solution_hydrogens mixed
_audit_creation_method SHELXL-2018/1
_cell_angle_alpha 65.354(2)
_cell_angle_beta 65.025(2)
_cell_angle_gamma 72.661(2)
_cell_formula_units_Z 1
_cell_length_a 11.2532(13)
_cell_length_b 11.6634(13)
_cell_length_c 12.3118(14)
_cell_measurement_reflns_used 3769
_cell_measurement_temperature 90(2)
_cell_measurement_theta_max 28.03
_cell_measurement_theta_min 2.59
_cell_volume 1316.7(3)
_computing_cell_refinement 'Bruker SAINT'
_computing_data_collection 'Bruker APEX2'
_computing_data_reduction 'Bruker SAINT'
_computing_molecular_graphics 'Yadokari-XG 2009 (Wakita,Nemoto et al., 2009)'
_computing_structure_refinement 'SHELXL-2018/1 (Sheldrick, 2018)'
_computing_structure_solution 'SHELXT 2014/5 (Sheldrick, 2014)'
_diffrn_ambient_temperature 90(2)
_diffrn_measured_fraction_theta_full 0.993
_diffrn_measured_fraction_theta_max 0.867
_diffrn_measurement_device_type 'Bruker APEX-II CCD'
_diffrn_measurement_method '\f and \w scans'
_diffrn_radiation_type MoK\a
_diffrn_radiation_wavelength 0.71073
_diffrn_reflns_av_R_equivalents 0.0136
_diffrn_reflns_av_unetI/netI 0.0315
_diffrn_reflns_Laue_measured_fraction_full 0.993
_diffrn_reflns_Laue_measured_fraction_max 0.867
_diffrn_reflns_limit_h_max 11
_diffrn_reflns_limit_h_min -14
_diffrn_reflns_limit_k_max 14
_diffrn_reflns_limit_k_min -15
_diffrn_reflns_limit_l_max 10
_diffrn_reflns_limit_l_min -16
_diffrn_reflns_number 8490
_diffrn_reflns_point_group_measured_fraction_full 0.993
_diffrn_reflns_point_group_measured_fraction_max 0.867
_diffrn_reflns_theta_full 25.242
_diffrn_reflns_theta_max 28.932
_diffrn_reflns_theta_min 1.938
_exptl_absorpt_coefficient_mu 0.894
_exptl_absorpt_correction_T_max 0.893
_exptl_absorpt_correction_T_min 0.663
_exptl_absorpt_correction_type multi-scan
_exptl_absorpt_process_details SADABS
_exptl_crystal_colour green
_exptl_crystal_density_diffrn 1.491
_exptl_crystal_description platelet
_exptl_crystal_F_000 618
_exptl_crystal_size_max 0.500
_exptl_crystal_size_mid 0.330
_exptl_crystal_size_min 0.130
_refine_diff_density_max 0.556
_refine_diff_density_min -0.335
_refine_diff_density_rms 0.074
_refine_ls_extinction_method none
_refine_ls_goodness_of_fit_ref 1.064
_refine_ls_hydrogen_treatment mixed
_refine_ls_matrix_type full
_refine_ls_number_parameters 356
_refine_ls_number_reflns 6035
_refine_ls_number_restraints 0
_refine_ls_restrained_S_all 1.064
_refine_ls_R_factor_all 0.0380
_refine_ls_R_factor_gt 0.0328
_refine_ls_shift/su_max 0.001
_refine_ls_shift/su_mean 0.000
_refine_ls_structure_factor_coef Fsqd
_refine_ls_weighting_details 'w=1/[\s^2^(Fo^2^)+(0.0442P)^2^+0.5773P] where P=(Fo^2^+2Fc^2^)/3'
_refine_ls_weighting_scheme calc
_refine_ls_wR_factor_gt 0.0822
_refine_ls_wR_factor_ref 0.0846
_reflns_Friedel_coverage 0.000
_reflns_number_gt 5418
_reflns_number_total 6035
_reflns_threshold_expression 'I > 2\s(I)'
_cod_data_source_file 37_35_1.txt
_cod_data_source_block CuCY61m_0m
_cod_database_code 1564542
_shelx_shelxl_version_number 2018/1
_shelx_space_group_comment
;
The symmetry employed for this shelxl refinement is uniquely defined
by the following loop, which should always be used as a source of
symmetry information in preference to the above space-group names.
They are only intended as comments.
;
_shelx_estimated_absorpt_t_min 0.663
_shelx_estimated_absorpt_t_max 0.893

loop_
_space_group_symop_operation_xyz
'x, y, z'
'-x, -y, -z'

loop_
_atom_site_label
_atom_site_type_symbol
_atom_site_fract_x
_atom_site_fract_y
_atom_site_fract_z
_atom_site_U_iso_or_equiv
_atom_site_adp_type
_atom_site_occupancy
_atom_site_site_symmetry_order
_atom_site_calc_flag
_atom_site_refinement_flags_posn
_atom_site_refinement_flags_adp
_atom_site_refinement_flags_occupancy
_atom_site_disorder_assembly
_atom_site_disorder_group
Cu1 Cu 0.59718(2) 0.53177(2) 0.50594(2) 0.00942(7) Uani 1 1 d . . . . .
O1 O 0.59891(13) 0.35503(12) 0.62354(12) 0.0165(3) Uani 1 1 d . . . . .
O2 O 0.43552(12) 0.29511(12) 0.61018(12) 0.0157(3) Uani 1 1 d . . . . .
O3 O 0.83650(13) -0.02388(12) 0.86811(13) 0.0189(3) Uani 1 1 d . . . . .
O4 O 0.68720(13) -0.19961(12) 0.98387(12) 0.0165(3) Uani 1 1 d . . . . .
O5 O 0.37685(12) 0.06351(12) 0.76686(12) 0.0159(3) Uani 1 1 d . . . . .
O6 O 0.69368(12) 0.46975(12) 0.36051(12) 0.0160(3) Uani 1 1 d . . . . .
O7 O 0.52787(12) 0.40809(12) 0.35271(12) 0.0161(3) Uani 1 1 d . . . . .
O8 O 0.93190(12) 0.35584(13) 0.25029(12) 0.0192(3) Uani 1 1 d . . . . .
O9 O 0.97163(12) 0.29902(13) -0.13150(12) 0.0169(3) Uani 1 1 d . . . . .
O10 O 0.70278(12) 0.32963(12) -0.05647(12) 0.0158(3) Uani 1 1 d . . . . .
O11 O 0.77847(13) 0.53429(13) 0.52069(13) 0.0168(3) Uani 1 1 d . . . . .
H11 H 0.798(2) 0.591(2) 0.516(2) 0.010(5) Uiso 1 1 d . . . . .
O12 O 0.83474(15) 0.75237(14) 0.49934(16) 0.0285(3) Uani 1 1 d . . . . .
N1 N 0.75193(18) 0.96213(16) 0.46632(16) 0.0249(4) Uani 1 1 d . . . . .
C1 C 0.52894(17) 0.27323(16) 0.65010(15) 0.0117(3) Uani 1 1 d . . . . .
C2 C 0.56451(17) 0.14260(16) 0.73557(16) 0.0119(3) Uani 1 1 d . . . . .
C3 C 0.68166(17) 0.12016(17) 0.76082(16) 0.0135(3) Uani 1 1 d . . . . .
H3 H 0.734293 0.186543 0.721134 0.016 Uiso 1 1 calc R U . . .
C4 C 0.72276(17) 0.00575(17) 0.84075(17) 0.0141(3) Uani 1 1 d . . . . .
C5 C 0.64310(17) -0.09156(16) 0.90185(16) 0.0137(3) Uani 1 1 d . . . . .
C6 C 0.52840(17) -0.07288(17) 0.87735(16) 0.0141(3) Uani 1 1 d . . . . .
H6 H 0.476038 -0.139546 0.917611 0.017 Uiso 1 1 calc R U . . .
C7 C 0.48861(17) 0.04349(16) 0.79368(16) 0.0127(3) Uani 1 1 d . . . . .
C8 C 0.9135(2) 0.0768(2) 0.8141(2) 0.0251(4) Uani 1 1 d . . . . .
H8A H 0.947020 0.101540 0.721174 0.038 Uiso 1 1 calc R U . . .
H8B H 0.988356 0.047580 0.845009 0.038 Uiso 1 1 calc R U . . .
H8C H 0.858108 0.150415 0.839211 0.038 Uiso 1 1 calc R U . . .
C9 C 0.6103(2) -0.30178(18) 1.04672(18) 0.0207(4) Uani 1 1 d . . . . .
H9A H 0.609318 -0.331334 0.983404 0.031 Uiso 1 1 calc R U . . .
H9B H 0.519397 -0.271671 1.093728 0.031 Uiso 1 1 calc R U . . .
H9C H 0.649576 -0.372302 1.106065 0.031 Uiso 1 1 calc R U . . .
C10 C 0.28978(19) -0.03023(19) 0.84335(19) 0.0210(4) Uani 1 1 d . . . . .
H10A H 0.212367 -0.004277 0.816636 0.031 Uiso 1 1 calc R U . . .
H10B H 0.260771 -0.038092 0.932910 0.031 Uiso 1 1 calc R U . . .
H10C H 0.336505 -0.112590 0.832937 0.031 Uiso 1 1 calc R U . . .
C11 C 0.64754(16) 0.42126(15) 0.31479(16) 0.0116(3) Uani 1 1 d . . . . .
C12 C 0.74085(17) 0.38067(16) 0.20263(16) 0.0118(3) Uani 1 1 d . . . . .
C13 C 0.87912(17) 0.35556(17) 0.16926(17) 0.0140(3) Uani 1 1 d . . . . .
C14 C 0.95838(17) 0.32789(17) 0.05758(17) 0.0143(3) Uani 1 1 d . . . . .
H14 H 1.052074 0.311842 0.035107 0.017 Uiso 1 1 calc R U . . .
C15 C 0.90115(17) 0.32364(16) -0.02102(16) 0.0137(3) Uani 1 1 d . . . . .
C16 C 0.76257(17) 0.34380(16) 0.01405(16) 0.0131(3) Uani 1 1 d . . . . .
C17 C 0.68565(17) 0.37165(16) 0.12375(16) 0.0127(3) Uani 1 1 d . . . . .
H17 H 0.591937 0.385265 0.147016 0.015 Uiso 1 1 calc R U . . .
C18 C 1.07202(18) 0.3236(2) 0.21996(19) 0.0219(4) Uani 1 1 d . . . . .
H18A H 1.115912 0.386149 0.139138 0.033 Uiso 1 1 calc R U . . .
H18B H 1.100401 0.238475 0.212356 0.033 Uiso 1 1 calc R U . . .
H18C H 1.096034 0.324122 0.287553 0.033 Uiso 1 1 calc R U . . .
C19 C 1.11374(18) 0.2908(2) -0.17673(18) 0.0195(4) Uani 1 1 d . . . . .
H19A H 1.152308 0.272567 -0.256635 0.029 Uiso 1 1 calc R U . . .
H19B H 1.148880 0.222266 -0.113067 0.029 Uiso 1 1 calc R U . . .
H19C H 1.136650 0.371975 -0.191224 0.029 Uiso 1 1 calc R U . . .
C20 C 0.7055(2) 0.4354(2) -0.17192(18) 0.0230(4) Uani 1 1 d . . . . .
H20A H 0.797541 0.447597 -0.225233 0.034 Uiso 1 1 calc R U . . .
H20B H 0.656747 0.512849 -0.151168 0.034 Uiso 1 1 calc R U . . .
H20C H 0.663912 0.417925 -0.218039 0.034 Uiso 1 1 calc R U . . .
C21 C 0.88770(18) 0.43671(19) 0.49512(19) 0.0210(4) Uani 1 1 d . . . . .
H21A H 0.958380 0.474260 0.416948 0.031 Uiso 1 1 calc R U . . .
H21B H 0.858415 0.372025 0.484588 0.031 Uiso 1 1 calc R U . . .
H21C H 0.921173 0.396950 0.566284 0.031 Uiso 1 1 calc R U . . .
C22 C 0.7521(2) 0.84560(19) 0.47128(19) 0.0219(4) Uani 1 1 d . . . . .
H22 H 0.684316 0.833672 0.451960 0.026 Uiso 1 1 calc R U . . .
C23 C 0.6513(3) 1.0688(2) 0.4351(2) 0.0339(5) Uani 1 1 d . . . . .
H23A H 0.694095 1.139558 0.363595 0.051 Uiso 1 1 calc R U . . .
H23B H 0.598681 1.096405 0.509093 0.051 Uiso 1 1 calc R U . . .
H23C H 0.593311 1.042462 0.411408 0.051 Uiso 1 1 calc R U . . .
C24 C 0.8514(3) 0.9866(2) 0.4968(2) 0.0374(6) Uani 1 1 d . . . . .
H24A H 0.919397 0.911202 0.506302 0.056 Uiso 1 1 calc R U . . .
H24B H 0.809480 1.005326 0.576487 0.056 Uiso 1 1 calc R U . . .
H24C H 0.892604 1.059687 0.428027 0.056 Uiso 1 1 calc R U . . .

loop_
_atom_site_aniso_label
_atom_site_aniso_U_11
_atom_site_aniso_U_22
_atom_site_aniso_U_33
_atom_site_aniso_U_23
_atom_site_aniso_U_13
_atom_site_aniso_U_12
Cu1 0.00968(11) 0.00855(11) 0.00925(11) -0.00300(8) -0.00289(7) -0.00082(7)
O1 0.0184(6) 0.0114(6) 0.0192(6) 0.0003(5) -0.0097(5) -0.0046(5)
O2 0.0182(6) 0.0117(6) 0.0177(6) -0.0011(5) -0.0099(5) -0.0028(5)
O3 0.0168(6) 0.0158(6) 0.0256(7) -0.0046(5) -0.0127(5) 0.0000(5)
O4 0.0183(6) 0.0109(6) 0.0168(6) -0.0011(5) -0.0083(5) 0.0006(5)
O5 0.0150(6) 0.0129(6) 0.0202(7) -0.0012(5) -0.0090(5) -0.0043(5)
O6 0.0131(6) 0.0210(7) 0.0166(6) -0.0117(5) -0.0029(5) -0.0015(5)
O7 0.0127(6) 0.0209(7) 0.0168(6) -0.0110(5) -0.0018(5) -0.0032(5)
O8 0.0138(6) 0.0300(7) 0.0188(7) -0.0156(6) -0.0078(5) 0.0043(5)
O9 0.0140(6) 0.0245(7) 0.0142(6) -0.0118(5) -0.0015(5) -0.0030(5)
O10 0.0176(6) 0.0202(7) 0.0133(6) -0.0064(5) -0.0062(5) -0.0053(5)
O11 0.0141(6) 0.0157(7) 0.0232(7) -0.0080(6) -0.0078(5) -0.0014(5)
O12 0.0263(8) 0.0209(7) 0.0459(10) -0.0156(7) -0.0178(7) 0.0010(6)
N1 0.0336(10) 0.0197(8) 0.0222(9) -0.0088(7) -0.0083(7) -0.0045(7)
C1 0.0128(8) 0.0116(8) 0.0082(7) -0.0044(6) -0.0011(6) -0.0006(6)
C2 0.0128(8) 0.0099(8) 0.0116(8) -0.0041(6) -0.0042(6) 0.0005(6)
C3 0.0130(8) 0.0128(8) 0.0141(8) -0.0050(7) -0.0034(6) -0.0021(6)
C4 0.0132(8) 0.0150(8) 0.0152(8) -0.0072(7) -0.0057(6) 0.0010(7)
C5 0.0164(8) 0.0102(8) 0.0124(8) -0.0038(7) -0.0056(7) 0.0020(6)
C6 0.0143(8) 0.0125(8) 0.0139(8) -0.0049(7) -0.0030(6) -0.0022(6)
C7 0.0121(8) 0.0131(8) 0.0138(8) -0.0063(7) -0.0051(6) 0.0003(6)
C8 0.0161(9) 0.0253(10) 0.0335(11) -0.0041(9) -0.0120(8) -0.0057(8)
C9 0.0272(10) 0.0124(8) 0.0182(9) -0.0007(7) -0.0087(8) -0.0021(7)
C10 0.0184(9) 0.0202(9) 0.0229(10) -0.0001(8) -0.0084(7) -0.0094(7)
C11 0.0142(8) 0.0072(7) 0.0098(8) -0.0008(6) -0.0038(6) -0.0004(6)
C12 0.0141(8) 0.0092(7) 0.0094(8) -0.0023(6) -0.0026(6) -0.0013(6)
C13 0.0154(8) 0.0140(8) 0.0137(8) -0.0059(7) -0.0056(7) -0.0010(6)
C14 0.0119(8) 0.0157(8) 0.0148(8) -0.0074(7) -0.0028(6) -0.0007(6)
C15 0.0156(8) 0.0126(8) 0.0110(8) -0.0046(7) -0.0019(6) -0.0027(6)
C16 0.0167(9) 0.0112(8) 0.0126(8) -0.0034(7) -0.0057(7) -0.0036(6)
C17 0.0117(8) 0.0110(8) 0.0132(8) -0.0030(6) -0.0030(6) -0.0023(6)
C18 0.0146(9) 0.0322(11) 0.0248(10) -0.0175(9) -0.0095(7) 0.0044(8)
C19 0.0131(9) 0.0280(10) 0.0159(9) -0.0122(8) 0.0006(7) -0.0025(7)
C20 0.0267(10) 0.0274(10) 0.0172(9) -0.0047(8) -0.0109(8) -0.0062(8)
C21 0.0165(9) 0.0222(9) 0.0271(10) -0.0119(8) -0.0092(8) 0.0011(7)
C22 0.0251(10) 0.0206(9) 0.0215(10) -0.0085(8) -0.0074(8) -0.0043(8)
C23 0.0515(15) 0.0189(10) 0.0311(12) -0.0094(9) -0.0180(11) 0.0024(10)
C24 0.0449(14) 0.0354(13) 0.0441(14) -0.0225(12) -0.0141(11) -0.0106(11)

loop_
_atom_type_symbol
_atom_type_description
_atom_type_scat_dispersion_real
_atom_type_scat_dispersion_imag
_atom_type_scat_source
C C 0.0033 0.0016 'International Tables Vol C Tables 4.2.6.8 and 6.1.1.4'
H H 0.0000 0.0000 'International Tables Vol C Tables 4.2.6.8 and 6.1.1.4'
N N 0.0061 0.0033 'International Tables Vol C Tables 4.2.6.8 and 6.1.1.4'
O O 0.0106 0.0060 'International Tables Vol C Tables 4.2.6.8 and 6.1.1.4'
Cu Cu 0.3201 1.2651 'International Tables Vol C Tables 4.2.6.8 and 6.1.1.4'

loop_
_geom_angle_atom_site_label_1
_geom_angle_atom_site_label_2
_geom_angle_atom_site_label_3
_geom_angle
_geom_angle_site_symmetry_1
_geom_angle_site_symmetry_3
_geom_angle_publ_flag
O2 Cu1 O1 169.61(5) 2_666 . ?
O2 Cu1 O7 87.79(5) 2_666 2_666 ?
O1 Cu1 O7 90.05(6) . 2_666 ?
O2 Cu1 O6 90.32(5) 2_666 . ?
O1 Cu1 O6 90.00(6) . . ?
O7 Cu1 O6 169.69(5) 2_666 . ?
O2 Cu1 O11 101.73(5) 2_666 . ?
O1 Cu1 O11 88.64(5) . . ?
O7 Cu1 O11 98.98(5) 2_666 . ?
O6 Cu1 O11 91.33(5) . . ?
O2 Cu1 Cu1 90.63(4) 2_666 2_666 ?
O1 Cu1 Cu1 79.18(4) . 2_666 ?
O7 Cu1 Cu1 89.36(4) 2_666 2_666 ?
O6 Cu1 Cu1 80.52(4) . 2_666 ?
O11 Cu1 Cu1 165.28(4) . 2_666 ?
C1 O1 Cu1 129.01(12) . . ?
C1 O2 Cu1 116.17(11) . 2_666 ?
C4 O3 C8 116.20(14) . . ?
C5 O4 C9 117.18(14) . . ?
C7 O5 C10 117.07(14) . . ?
C11 O6 Cu1 127.36(11) . . ?
C11 O7 Cu1 117.43(11) . 2_666 ?
C13 O8 C18 118.01(14) . . ?
C15 O9 C19 117.73(14) . . ?
C16 O10 C20 113.88(14) . . ?
C21 O11 Cu1 118.80(12) . . ?
C21 O11 H11 113.6(17) . . ?
Cu1 O11 H11 124.2(17) . . ?
C22 N1 C23 122.39(19) . . ?
C22 N1 C24 120.77(19) . . ?
C23 N1 C24 116.80(18) . . ?
O2 C1 O1 124.83(16) . . ?
O2 C1 C2 120.08(15) . . ?
O1 C1 C2 115.09(15) . . ?
C7 C2 C3 118.21(15) . . ?
C7 C2 C1 124.96(15) . . ?
C3 C2 C1 116.81(15) . . ?
C4 C3 C2 122.36(16) . . ?
C4 C3 H3 118.8 . . ?
C2 C3 H3 118.8 . . ?
O3 C4 C3 125.68(16) . . ?
O3 C4 C5 115.54(15) . . ?
C3 C4 C5 118.77(16) . . ?
O4 C5 C6 124.61(16) . . ?
O4 C5 C4 115.27(16) . . ?
C6 C5 C4 120.12(16) . . ?
C5 C6 C7 120.63(16) . . ?
C5 C6 H6 119.7 . . ?
C7 C6 H6 119.7 . . ?
O5 C7 C2 118.48(15) . . ?
O5 C7 C6 121.67(15) . . ?
C2 C7 C6 119.85(16) . . ?
O3 C8 H8A 109.5 . . ?
O3 C8 H8B 109.5 . . ?
H8A C8 H8B 109.5 . . ?
O3 C8 H8C 109.5 . . ?
H8A C8 H8C 109.5 . . ?
H8B C8 H8C 109.5 . . ?
O4 C9 H9A 109.5 . . ?
O4 C9 H9B 109.5 . . ?
H9A C9 H9B 109.5 . . ?
O4 C9 H9C 109.5 . . ?
H9A C9 H9C 109.5 . . ?
H9B C9 H9C 109.5 . . ?
O5 C10 H10A 109.5 . . ?
O5 C10 H10B 109.5 . . ?
H10A C10 H10B 109.5 . . ?
O5 C10 H10C 109.5 . . ?
H10A C10 H10C 109.5 . . ?
H10B C10 H10C 109.5 . . ?
O7 C11 O6 125.23(15) . . ?
O7 C11 C12 116.87(15) . . ?
O6 C11 C12 117.85(15) . . ?
C13 C12 C17 118.01(15) . . ?
C13 C12 C11 124.37(16) . . ?
C17 C12 C11 117.58(15) . . ?
O8 C13 C14 121.88(16) . . ?
O8 C13 C12 117.91(15) . . ?
C14 C13 C12 120.19(16) . . ?
C15 C14 C13 120.55(16) . . ?
C15 C14 H14 119.7 . . ?
C13 C14 H14 119.7 . . ?
O9 C15 C14 123.87(16) . . ?
O9 C15 C16 116.42(15) . . ?
C14 C15 C16 119.70(16) . . ?
C17 C16 O10 119.75(16) . . ?
C17 C16 C15 119.20(16) . . ?
O10 C16 C15 120.97(15) . . ?
C16 C17 C12 122.28(16) . . ?
C16 C17 H17 118.9 . . ?
C12 C17 H17 118.9 . . ?
O8 C18 H18A 109.5 . . ?
O8 C18 H18B 109.5 . . ?
H18A C18 H18B 109.5 . . ?
O8 C18 H18C 109.5 . . ?
H18A C18 H18C 109.5 . . ?
H18B C18 H18C 109.5 . . ?
O9 C19 H19A 109.5 . . ?
O9 C19 H19B 109.5 . . ?
H19A C19 H19B 109.5 . . ?
O9 C19 H19C 109.5 . . ?
H19A C19 H19C 109.5 . . ?
H19B C19 H19C 109.5 . . ?
O10 C20 H20A 109.5 . . ?
O10 C20 H20B 109.5 . . ?
H20A C20 H20B 109.5 . . ?
O10 C20 H20C 109.5 . . ?
H20A C20 H20C 109.5 . . ?
H20B C20 H20C 109.5 . . ?
O11 C21 H21A 109.5 . . ?
O11 C21 H21B 109.5 . . ?
H21A C21 H21B 109.5 . . ?
O11 C21 H21C 109.5 . . ?
H21A C21 H21C 109.5 . . ?
H21B C21 H21C 109.5 . . ?
O12 C22 N1 124.2(2) . . ?
O12 C22 H22 117.9 . . ?
N1 C22 H22 117.9 . . ?
N1 C23 H23A 109.5 . . ?
N1 C23 H23B 109.5 . . ?
H23A C23 H23B 109.5 . . ?
N1 C23 H23C 109.5 . . ?
H23A C23 H23C 109.5 . . ?
H23B C23 H23C 109.5 . . ?
N1 C24 H24A 109.5 . . ?
N1 C24 H24B 109.5 . . ?
H24A C24 H24B 109.5 . . ?
N1 C24 H24C 109.5 . . ?
H24A C24 H24C 109.5 . . ?
H24B C24 H24C 109.5 . . ?

loop_
_geom_bond_atom_site_label_1
_geom_bond_atom_site_label_2
_geom_bond_distance
_geom_bond_site_symmetry_2
_geom_bond_publ_flag
Cu1 O2 1.9622(12) 2_666 ?
Cu1 O1 1.9638(12) . ?
Cu1 O7 1.9654(12) 2_666 ?
Cu1 O6 1.9694(12) . ?
Cu1 O11 2.1328(14) . ?
Cu1 Cu1 2.5847(5) 2_666 ?
O1 C1 1.268(2) . ?
O2 C1 1.258(2) . ?
O3 C4 1.369(2) . ?
O3 C8 1.429(2) . ?
O4 C5 1.358(2) . ?
O4 C9 1.431(2) . ?
O5 C7 1.363(2) . ?
O5 C10 1.429(2) . ?
O6 C11 1.262(2) . ?
O7 C11 1.260(2) . ?
O8 C13 1.361(2) . ?
O8 C18 1.426(2) . ?
O9 C15 1.357(2) . ?
O9 C19 1.441(2) . ?
O10 C16 1.383(2) . ?
O10 C20 1.438(2) . ?
O11 C21 1.430(2) . ?
O11 H11 0.73(2) . ?
O12 C22 1.233(2) . ?
N1 C22 1.334(3) . ?
N1 C23 1.451(3) . ?
N1 C24 1.452(3) . ?
C1 C2 1.498(2) . ?
C2 C7 1.400(2) . ?
C2 C3 1.406(2) . ?
C3 C4 1.373(2) . ?
C3 H3 0.9500 . ?
C4 C5 1.408(2) . ?
C5 C6 1.382(2) . ?
C6 C7 1.402(2) . ?
C6 H6 0.9500 . ?
C8 H8A 0.9800 . ?
C8 H8B 0.9800 . ?
C8 H8C 0.9800 . ?
C9 H9A 0.9800 . ?
C9 H9B 0.9800 . ?
C9 H9C 0.9800 . ?
C10 H10A 0.9800 . ?
C10 H10B 0.9800 . ?
C10 H10C 0.9800 . ?
C11 C12 1.503(2) . ?
C12 C13 1.402(2) . ?
C12 C17 1.405(2) . ?
C13 C14 1.398(2) . ?
C14 C15 1.393(2) . ?
C14 H14 0.9500 . ?
C15 C16 1.404(2) . ?
C16 C17 1.375(2) . ?
C17 H17 0.9500 . ?
C18 H18A 0.9800 . ?
C18 H18B 0.9800 . ?
C18 H18C 0.9800 . ?
C19 H19A 0.9800 . ?
C19 H19B 0.9800 . ?
C19 H19C 0.9800 . ?
C20 H20A 0.9800 . ?
C20 H20B 0.9800 . ?
C20 H20C 0.9800 . ?
C21 H21A 0.9800 . ?
C21 H21B 0.9800 . ?
C21 H21C 0.9800 . ?
C22 H22 0.9500 . ?
C23 H23A 0.9800 . ?
C23 H23B 0.9800 . ?
C23 H23C 0.9800 . ?
C24 H24A 0.9800 . ?
C24 H24B 0.9800 . ?
C24 H24C 0.9800 . ?

loop_
_geom_hbond_atom_site_label_D
_geom_hbond_atom_site_label_H
_geom_hbond_atom_site_label_A
_geom_hbond_distance_DH
_geom_hbond_distance_HA
_geom_hbond_distance_DA
_geom_hbond_angle_DHA
_geom_hbond_site_symmetry_A
_geom_hbond_publ_flag
O11 H11 O12 0.73(2) 1.96(2) 2.684(2) 175(2) . yes

loop_
_geom_torsion_atom_site_label_1
_geom_torsion_atom_site_label_2
_geom_torsion_atom_site_label_3
_geom_torsion_atom_site_label_4
_geom_torsion
_geom_torsion_site_symmetry_1
_geom_torsion_site_symmetry_2
_geom_torsion_site_symmetry_3
_geom_torsion_site_symmetry_4
_geom_torsion_publ_flag
Cu1 O2 C1 O1 2.1(2) 2_666 . . . ?
Cu1 O2 C1 C2 -177.88(11) 2_666 . . . ?
Cu1 O1 C1 O2 -5.4(3) . . . . ?
Cu1 O1 C1 C2 174.62(11) . . . . ?
O2 C1 C2 C7 -10.8(3) . . . . ?
O1 C1 C2 C7 169.19(16) . . . . ?
O2 C1 C2 C3 170.71(15) . . . . ?
O1 C1 C2 C3 -9.3(2) . . . . ?
C7 C2 C3 C4 -0.6(3) . . . . ?
C1 C2 C3 C4 177.93(15) . . . . ?
C8 O3 C4 C3 4.1(3) . . . . ?
C8 O3 C4 C5 -175.64(16) . . . . ?
C2 C3 C4 O3 178.77(16) . . . . ?
C2 C3 C4 C5 -1.5(3) . . . . ?
C9 O4 C5 C6 1.5(2) . . . . ?
C9 O4 C5 C4 -179.11(15) . . . . ?
O3 C4 C5 O4 2.7(2) . . . . ?
C3 C4 C5 O4 -177.04(15) . . . . ?
O3 C4 C5 C6 -177.80(15) . . . . ?
C3 C4 C5 C6 2.4(3) . . . . ?
O4 C5 C6 C7 178.16(16) . . . . ?
C4 C5 C6 C7 -1.2(3) . . . . ?
C10 O5 C7 C2 -169.55(15) . . . . ?
C10 O5 C7 C6 10.4(2) . . . . ?
C3 C2 C7 O5 -178.23(14) . . . . ?
C1 C2 C7 O5 3.3(3) . . . . ?
C3 C2 C7 C6 1.8(2) . . . . ?
C1 C2 C7 C6 -176.61(15) . . . . ?
C5 C6 C7 O5 179.16(15) . . . . ?
C5 C6 C7 C2 -0.9(3) . . . . ?
Cu1 O7 C11 O6 0.2(2) 2_666 . . . ?
Cu1 O7 C11 C12 -177.15(11) 2_666 . . . ?
Cu1 O6 C11 O7 2.7(3) . . . . ?
Cu1 O6 C11 C12 179.97(11) . . . . ?
O7 C11 C12 C13 -161.86(16) . . . . ?
O6 C11 C12 C13 20.6(2) . . . . ?
O7 C11 C12 C17 20.4(2) . . . . ?
O6 C11 C12 C17 -157.10(16) . . . . ?
C18 O8 C13 C14 -1.5(3) . . . . ?
C18 O8 C13 C12 176.71(17) . . . . ?
C17 C12 C13 O8 -175.62(16) . . . . ?
C11 C12 C13 O8 6.7(3) . . . . ?
C17 C12 C13 C14 2.7(3) . . . . ?
C11 C12 C13 C14 -175.04(16) . . . . ?
O8 C13 C14 C15 177.57(16) . . . . ?
C12 C13 C14 C15 -0.7(3) . . . . ?
C19 O9 C15 C14 -7.1(2) . . . . ?
C19 O9 C15 C16 173.81(16) . . . . ?
C13 C14 C15 O9 179.15(16) . . . . ?
C13 C14 C15 C16 -1.8(3) . . . . ?
C20 O10 C16 C17 105.69(18) . . . . ?
C20 O10 C16 C15 -77.7(2) . . . . ?
O9 C15 C16 C17 -178.74(15) . . . . ?
C14 C15 C16 C17 2.1(3) . . . . ?
O9 C15 C16 O10 4.6(2) . . . . ?
C14 C15 C16 O10 -174.53(16) . . . . ?
O10 C16 C17 C12 176.67(15) . . . . ?
C15 C16 C17 C12 0.0(3) . . . . ?
C13 C12 C17 C16 -2.4(3) . . . . ?
C11 C12 C17 C16 175.52(15) . . . . ?
C23 N1 C22 O12 -178.9(2) . . . . ?
C24 N1 C22 O12 -1.0(3) . . . . ?
